data_7042128
loop_
_publ_author_name
'Sun, Fan'
'Guo, Zhongnan'
'Liu, Ning'
'Lin, Kun'
'Wang, Da'
'Yuan, Wenxia'

_publ_section_title
;
 KFeCuTe2: a new compound to study the removal of interstitial Fe in
 layered tellurides.
;
_journal_issue 11
_journal_name_full 'Dalton transactions (Cambridge, England : 2003)'
_journal_page_first 3649
_journal_page_last 3654
_journal_paper_doi 10.1039/c7dt00219j
_journal_volume 46
_journal_year 2017
_chemical_formula_sum 'Cu Fe K0.94 Te2'
_chemical_formula_weight 412.6893
_space_group_IT_number 139
_symmetry_cell_setting tetragonal
_symmetry_space_group_name_Hall '-I 4 2'
_symmetry_space_group_name_H-M 'I 4/m m m'
_cell_angle_alpha 90.00000
_cell_angle_beta 90.00000
_cell_angle_gamma 90.00000
_cell_formula_units_Z 2
_cell_length_a 4.2148(4)
_cell_length_b 4.2148(4)
_cell_length_c 14.7286(11)
_cell_measurement_temperature 298
_cell_volume 261.65(4)
_computing_structure_refinement FULLPROF
_diffrn_ambient_temperature 298
_diffrn_measurement_device_type 'PANalytical diffractometer at Institute of Physics CAS'
_diffrn_radiation_type 'Cu K\a'
_diffrn_radiation_wavelength 1.54056
_pd_meas_2theta_range_inc 0.017003
_pd_meas_2theta_range_max 119.98900
_pd_meas_2theta_range_min 5.10300
_pd_meas_number_of_points 6759
_pd_phase_name K0.94FeCuTe2
_pd_proc_2theta_range_inc 0.017003
_pd_proc_2theta_range_max 119.9649
_pd_proc_2theta_range_min 5.0789
_pd_proc_ls_prof_R_factor 4.9878
_pd_proc_ls_prof_wR_expected 2.6313
_pd_proc_ls_prof_wR_factor 7.8029
_pd_proc_wavelength 1.540560
_refine_ls_number_parameters 18
_refine_ls_number_reflns 179
_refine_ls_number_restraints 0
_refine_ls_R_I_factor 12.1603
_cod_data_source_file c7dt00219j2.cif
_cod_data_source_block Synthesis
_cod_depositor_comments 'Adding full bibliography for 7042128.cif.'
_cod_original_sg_symbol_H-M 'I 4/M M M'
_cod_original_formula_sum K0.94FeCuTe2
_cod_database_code 7042128
_publcif_datablock.id {8f1ee907-1a17-4f78-bc1a-bd3ddbb5cbc9}

_pd_proc_ls_prof_cr_factor 30.0595
_pd_proc_ls_prof_cwr_factor 27.3430
_pd_proc_ls_prof_cwr_expected 9.2205
_pd_proc_ls_prof_chi2 8.7940
_pd_proc_ls_prof_echi2 9.8082
_publcif_info_exptl_table_max_cols 4
_publcif_info_exptl_table_use_headnotes n
_publcif_funding_html
;
;

loop_
_symmetry_equiv_pos_as_xyz
x,y,z
-y,x,z
-x,-y,z
y,-x,z
-x,y,z
y,x,z
x,-y,z
-y,-x,z
-x,-y,-z
y,-x,-z
x,y,-z
-y,x,-z
x,-y,-z
-y,-x,-z
-x,y,-z
y,x,-z
x+1/2,y+1/2,z+1/2
-y+1/2,x+1/2,z+1/2
-x+1/2,-y+1/2,z+1/2
y+1/2,-x+1/2,z+1/2
-x+1/2,y+1/2,z+1/2
y+1/2,x+1/2,z+1/2
x+1/2,-y+1/2,z+1/2
-y+1/2,-x+1/2,z+1/2
-x+1/2,-y+1/2,-z+1/2
y+1/2,-x+1/2,-z+1/2
x+1/2,y+1/2,-z+1/2
-y+1/2,x+1/2,-z+1/2
x+1/2,-y+1/2,-z+1/2
-y+1/2,-x+1/2,-z+1/2
-x+1/2,y+1/2,-z+1/2
y+1/2,x+1/2,-z+1/2

loop_
_atom_site_label
_atom_site_fract_x
_atom_site_fract_y
_atom_site_fract_z
_atom_site_U_iso_or_equiv
_atom_site_occupancy
_atom_site_adp_type
_atom_site_type_symbol
Fe1 0.00000 0.50000 0.25000 0.0231(3) 0.50000 Uiso Fe
Cu1 0.00000 0.50000 0.25000 0.0231(3) 0.50000 Uiso Cu
Te1 0.00000 0.00000 0.35733(8) 0.0215(5) 1.00000 Uiso Te
K1 0.00000 0.00000 0.00000 0.000(3) 0.943(9) Uiso K

loop_
_atom_type_symbol
_atom_type_scat_Cromer_Mann_a1
_atom_type_scat_Cromer_Mann_b1
_atom_type_scat_Cromer_Mann_a2
_atom_type_scat_Cromer_Mann_b2
_atom_type_scat_Cromer_Mann_a3
_atom_type_scat_Cromer_Mann_b3
_atom_type_scat_Cromer_Mann_a4
_atom_type_scat_Cromer_Mann_b4
_atom_type_scat_Cromer_Mann_c
_atom_type_scat_dispersion_real
_atom_type_scat_dispersion_imag
_atom_type_scat_source
fe 11.76950 4.76110 7.35730 0.30720 3.52220 15.35350 2.30450 76.88050 1.03690 -1.17900 3.20400 International_Tables_for_Crystallography_Vol.C(1991)_Tables_6.1.1.4_and_6.1.1.5
cu 13.33800 3.58280 7.16760 0.24700 5.61580 11.39660 1.67350 64.81260 1.19100 -2.01900 0.58900 International_Tables_for_Crystallography_Vol.C(1991)_Tables_6.1.1.4_and_6.1.1.5
te 19.96440 4.81742 19.01380 0.42088 6.14487 28.52840 2.52390 70.84030 4.35200 -0.41800 6.35200 International_Tables_for_Crystallography_Vol.C(1991)_Tables_6.1.1.4_and_6.1.1.5
k 8.21860 12.79490 7.43980 0.77480 1.05190 213.18700 0.86590 41.68410 1.42280 0.36500 1.06600 International_Tables_for_Crystallography_Vol.C(1991)_Tables_6.1.1.4_and_6.1.1.5

loop_
_geom_angle_atom_site_label_1
_geom_angle_atom_site_label_2
_geom_angle_atom_site_label_3
_geom_angle
_geom_angle_publ_flag
Te1 Fe1 Te1 106.25(5) n
Te1 Fe1 Te1 111.11(5) n

loop_
_geom_bond_atom_site_label_1
_geom_bond_atom_site_label_2
_geom_bond_distance
_geom_bond_publ_flag
Fe1 Te1 2.6344(8) n
Cu1 Te1 2.6344(8) n

loop_
_publcif_info_datablock.id
_publcif_info_datablock.publ_exptl
_publcif_info_datablock.publ_geom
_publcif_info_datablock.structure
{c2b05e29-6dee-46fb-8409-d1f0b55e49d5} ? ? ?
{8f1ee907-1a17-4f78-bc1a-bd3ddbb5cbc9} y y y

loop_
_publcif_info_tables.block_id
_publcif_info_tables.reference_item
{c2b05e29-6dee-46fb-8409-d1f0b55e49d5} '_publcif_info_datablock.publ_exptl'

loop_
_publcif_info_cif.paper_type
EX
